data_7124000
loop_
_publ_author_name
'Cabrero-Antonino, Maria'
'Remiro-Buenama\~nana, Sonia'
'Souto, Manuel'
'Garc\'ia-Valdivia, Antonio Andres'
'Choquesillo-Lazarte, Duane'
'Navalon, Sergio'
'Rodr\'iguez Di\'eguez, Antonio'
'Minguez Espallargas, Guillermo'
'Garcia, Hermenegildo'

_publ_section_title
;
 Design of cost-efficient and photocatalytically active Zn-based MOFs
 decorated with Cu2O nanoparticles for CO2 methanation
;
_journal_name_full 'Chemical Communications'
_journal_paper_doi 10.1039/C9CC04446A
_journal_year 2019
_chemical_formula_moiety 'C15 H7 N6 O7 Zn4'
_chemical_formula_sum 'C15 H7 N6 O7 Zn4'
_chemical_formula_weight 644.75
_space_group_crystal_system monoclinic
_space_group_IT_number 15
_space_group_name_Hall '-C 2yc'
_space_group_name_H-M_alt 'C 1 2/c 1'
_symmetry_space_group_name_Hall '-C 2yc'
_symmetry_space_group_name_H-M 'C 1 2/c 1'
_atom_sites_solution_hydrogens geom
_audit_creation_date 2019-08-12
_audit_creation_method
;
Olex2 1.3-alpha
(compiled 2019.07.31 svn.r3643 for OlexSys, GUI svn.r5859)
;
_audit_update_record
;
2019-08-12 deposited with the CCDC.    2019-08-14 downloaded from the CCDC.
;
_cell_angle_alpha 90
_cell_angle_beta 90.296(16)
_cell_angle_gamma 90
_cell_formula_units_Z 4
_cell_length_a 16.643(2)
_cell_length_b 14.593(2)
_cell_length_c 10.9639(16)
_cell_measurement_reflns_used 755
_cell_measurement_temperature 120(2)
_cell_measurement_theta_max 13.7730
_cell_measurement_theta_min 4.1330
_cell_volume 2662.8(6)
_computing_cell_refinement 'CrysAlisPro 1.171.38.46 (Rigaku OD, 2015)'
_computing_data_collection 'CrysAlisPro 1.171.38.46 (Rigaku OD, 2015)'
_computing_data_reduction 'CrysAlisPro 1.171.38.46 (Rigaku OD, 2015)'
_computing_molecular_graphics 'Olex2 1.3-alpha (Dolomanov et al., 2009)'
_computing_publication_material 'Olex2 1.3-alpha (Dolomanov et al., 2009)'
_computing_structure_refinement 'XL (Sheldrick, 2008)'
_computing_structure_solution 'SHELXT 2014/5 (Sheldrick, 2014)'
_diffrn_ambient_temperature 120(2)
_diffrn_detector_area_resol_mean 16.0267
_diffrn_detector_type Sapphire3
_diffrn_measured_fraction_theta_full 0.994
_diffrn_measured_fraction_theta_max 0.994
_diffrn_measurement_details
;
List of Runs (angles in degrees, time in seconds):

  # Type    Start    End  Width  t~exp~   \w     \q     \k     \f   Frames
#--------------------------------------------------------------------------
  1  \w    -83.00   9.00   1.00   30.00    --  -15.12 -67.00 -57.24   92
  2  \w    -63.00   7.00   1.00   30.00    --  -15.12 -62.00-173.43   70
  3  \w    -27.00   6.00   1.00   30.00    --  -15.12 -57.00  30.00   33
  4  \w    -29.00   9.00   1.00   30.00    --  -15.12 -67.00  89.15   38
  5  \w    -53.00  42.00   1.00   30.00    --   16.14 -70.00 177.63   95
  6  \w    -31.00  44.00   1.00   30.00    --   18.00 -70.00 119.38   75
  7  \w    -35.00  43.00   1.00   30.00    --   18.00 -69.00 -96.49   78
  8  \w    -51.00  44.00   1.00   30.00    --   18.00 -70.00 -19.16   95
  9  \w    -19.00  44.00   1.00   30.00    --   18.00 -70.00  51.74   63
 10  \w     -5.00  32.00   1.00   30.00    --   16.14  57.00 -30.00   37
;
_diffrn_measurement_device 'four-circle diffractometer'
_diffrn_measurement_device_type 'SuperNova, Single source at offset, Sapphire3'
_diffrn_measurement_method '\w scans'
_diffrn_radiation_type MoK\a
_diffrn_radiation_wavelength 0.71073
_diffrn_reflns_av_R_equivalents 0.1211
_diffrn_reflns_av_unetI/netI 0.0796
_diffrn_reflns_Laue_measured_fraction_full 0.994
_diffrn_reflns_Laue_measured_fraction_max 0.994
_diffrn_reflns_limit_h_max 13
_diffrn_reflns_limit_h_min -13
_diffrn_reflns_limit_k_max 12
_diffrn_reflns_limit_k_min -12
_diffrn_reflns_limit_l_max 9
_diffrn_reflns_limit_l_min -9
_diffrn_reflns_number 6607
_diffrn_reflns_point_group_measured_fraction_full 0.994
_diffrn_reflns_point_group_measured_fraction_max 0.994
_diffrn_reflns_theta_full 17.216
_diffrn_reflns_theta_max 17.216
_diffrn_reflns_theta_min 3.354
_exptl_absorpt_coefficient_mu 3.600
_exptl_absorpt_correction_T_max 1.00000
_exptl_absorpt_correction_T_min 0.77243
_exptl_absorpt_correction_type multi-scan
_exptl_absorpt_process_details
'CrysAlisPro 1.171.38.46 (Rigaku Oxford Diffraction, 2015) Empirical absorption correction using spherical harmonics, implemented in SCALE3 ABSPACK scaling algorithm.'
_exptl_crystal_colour blue
_exptl_crystal_colour_primary blue
_exptl_crystal_density_diffrn 1.608
_exptl_crystal_description block
_exptl_crystal_F_000 1260
_exptl_crystal_size_max 0.14
_exptl_crystal_size_mid 0.14
_exptl_crystal_size_min 0.12
_refine_diff_density_max 0.683
_refine_diff_density_min -0.591
_refine_diff_density_rms 0.149
_refine_ls_extinction_method none
_refine_ls_goodness_of_fit_ref 1.165
_refine_ls_hydrogen_treatment constr
_refine_ls_matrix_type full
_refine_ls_number_parameters 156
_refine_ls_number_reflns 805
_refine_ls_number_restraints 263
_refine_ls_restrained_S_all 1.001
_refine_ls_R_factor_all 0.1239
_refine_ls_R_factor_gt 0.1035
_refine_ls_shift/su_max 0.000
_refine_ls_shift/su_mean 0.000
_refine_ls_structure_factor_coef Fsqd
_refine_ls_weighting_details 'w=1/[\s^2^(Fo^2^)+(0.1337P)^2^+94.3016P] where P=(Fo^2^+2Fc^2^)/3'
_refine_ls_weighting_scheme calc
_refine_ls_wR_factor_gt 0.2575
_refine_ls_wR_factor_ref 0.2778
_reflns_Friedel_coverage 0.000
_reflns_number_gt 646
_reflns_number_total 805
_reflns_threshold_expression 'I > 2\s(I)'
_cod_data_source_file c9cc04446a2.cif
_cod_data_source_block 1916084
_cod_original_cell_volume 2662.8(7)
_cod_database_code 7124000
_shelx_shelxl_version_number 2018/3
_shelx_space_group_comment
;
The symmetry employed for this shelxl refinement is uniquely defined
by the following loop, which should always be used as a source of
symmetry information in preference to the above space-group names.
They are only intended as comments.
;
_shelx_estimated_absorpt_t_max 0.672
_shelx_estimated_absorpt_t_min 0.633
_olex2_refinement_description
;
1. Fixed Uiso
 At 1.2 times of:
  All C(H) groups
2. Restrained distances
 O8A-C7A = O9A-C7A
 1.25 with sigma of 0.01
 O9B-C7B = O8B-C7B
 1.25 with sigma of 0.02
 C7B-C6B
 1.5 with sigma of 0.02
 O8B-O9B
 2.25 with sigma of 0.02
 O8B-C7B = O9B-C7B
 1.25 with sigma of 0.02
 C7A-C6A
 1.5 with sigma of 0.02
 C1-O2
 1.22 with sigma of 0.001
3. Restrained planarity
 C6B, O9B, C7B, O8B
 with sigma of 0.1
 C6A, C7A, O9A, O8A
 with sigma of 0.1
4. Uiso/Uaniso restraints and constraints
Uanis(C11A) \\sim Ueq: with sigma of 0.001 and sigma for terminal atoms of 0.002
Uanis(O2) \\sim Ueq, Uanis(C1) \\sim Ueq: with sigma of 0.001 and sigma for
terminal atoms of 0.001
Uanis(C7A) = Uanis(C7B)
Uanis(O9B) = Uanis(O9A)
Uanis(O8B) = Uanis(O8A)
Uanis(C3B) = Uanis(C4B) = Uanis(C5B) = Uanis(C6B) = Uanis(C10B) = Uanis(C11B) =
Uanis(C3A) = Uanis(C4A) = Uanis(C5A) = Uanis(C6A) = Uanis(C10A)
5. Rigid body (RIGU) restrains
 Zn1, Zn3, O1, N1, N2B, C3B, C11B, N12B, O8A, O9A, N2A, N12A, C7A, C11A, C10A,
 C6A, C5A, C4A, C3A, O8B, O9B, C4B, C5B, C6B, C7B, C10B, Zn2
 with sigma for 1-2 distances of 0.001 and sigma for 1-3 distances of 0.001
 O2, C1
 with sigma for 1-2 distances of 0.001 and sigma for 1-3 distances of 0.001
6. Others
 Sof(N2B)=Sof(C3B)=Sof(C11B)=Sof(N12B)=Sof(O8B)=Sof(O9B)=Sof(C4B)=Sof(H4B)=
 Sof(C5B)=Sof(H5B)=Sof(C6B)=Sof(C7B)=Sof(C10B)=Sof(H10B)=1-FVAR(1)
 Sof(O8A)=Sof(O9A)=Sof(N2A)=Sof(N12A)=Sof(C7A)=Sof(C11A)=Sof(C10A)=Sof(H10A)=
 Sof(C6A)=Sof(C5A)=Sof(H5A)=Sof(C4A)=Sof(H4A)=Sof(C3A)=FVAR(1)
 Fixed Sof: Zn2(0.5) O2(0.5)
7.a Aromatic/amide H refined with riding coordinates:
 C10A(H10A), C5A(H5A), C4A(H4A), C4B(H4B), C5B(H5B), C10B(H10B), C1(H1)
7.b Fitted pentagon refined as free rotating group:
 N1(N2B,C3B,C11B,N12B)
7.c Fitted hexagon refined as free rotating group:
 C11A(C10A,C6A,C5A,C4A,C3A)
;
_olex2_submission_special_instructions 'No special instructions were received'

loop_
_space_group_symop_operation_xyz
'x, y, z'
'-x, y, -z+1/2'
'x+1/2, y+1/2, z'
'-x+1/2, y+1/2, -z+1/2'
'-x, -y, -z'
'x, -y, z-1/2'
'-x+1/2, -y+1/2, -z'
'x+1/2, -y+1/2, z-1/2'

loop_
_atom_site_label
_atom_site_type_symbol
_atom_site_fract_x
_atom_site_fract_y
_atom_site_fract_z
_atom_site_U_iso_or_equiv
_atom_site_adp_type
_atom_site_occupancy
_atom_site_site_symmetry_order
_atom_site_calc_flag
_atom_site_refinement_flags_posn
_atom_site_refinement_flags_adp
_atom_site_refinement_flags_occupancy
_atom_site_disorder_assembly
_atom_site_disorder_group
Zn1 Zn 0.000000 0.0982(3) 0.750000 0.059(2) Uani 1 2 d S T P A .
Zn2 Zn 0.0011(4) 0.2101(5) 0.9986(6) 0.073(2) Uani 0.5 1 d . . P . .
Zn3 Zn -0.0828(2) 0.0014(3) 0.9997(3) 0.088(2) Uani 1 1 d . . . . .
O1 O 0.0008(9) 0.0825(12) 0.9407(15) 0.069(5) Uani 1 1 d . . . . .
N1 N -0.1006(11) -0.0035(13) 0.7509(18) 0.061(5) Uani 1 1 d G . . . .
N2B N -0.141(2) -0.024(3) 0.6396(19) 0.089(19) Uani 0.484(16) 1 d G . P A 2
C3B C -0.206(3) -0.083(4) 0.666(4) 0.089(5) Uani 0.484(16) 1 d G . P A 2
C11B C -0.206(3) -0.099(4) 0.794(4) 0.089(5) Uani 0.484(16) 1 d G . P A 2
N12B N -0.141(2) -0.050(2) 0.8463(19) 0.044(9) Uani 0.484(16) 1 d G . P A 2
O8A O -0.424(4) -0.301(4) 0.748(4) 0.097(11) Uani 0.516(16) 1 d D . P A 1
O9A O -0.401(2) -0.237(3) 0.570(3) 0.099(7) Uani 0.516(16) 1 d D . P A 1
N2A N -0.138(4) -0.019(4) 0.850(4) 0.085(10) Uani 0.516(16) 1 d . . P A 1
N12A N -0.140(2) -0.049(3) 0.656(4) 0.047(9) Uani 0.516(16) 1 d . . P A 1
C7A C -0.384(2) -0.249(3) 0.681(3) 0.097(7) Uani 0.516(16) 1 d D . P A 1
C11A C -0.199(2) -0.095(3) 0.705(3) 0.063(4) Uani 0.516(16) 1 d G U P A 1
C10A C -0.258(3) -0.149(3) 0.652(3) 0.089(5) Uani 0.516(16) 1 d G . P A 1
H10A H -0.261370 -0.154492 0.566000 0.106 Uiso 0.516(16) 1 calc R U P A 1
C6A C -0.313(3) -0.195(3) 0.725(4) 0.089(5) Uani 0.516(16) 1 d DG . P A 1
C5A C -0.309(3) -0.186(3) 0.851(4) 0.089(5) Uani 0.516(16) 1 d G . P A 1
H5A H -0.346382 -0.217717 0.901367 0.106 Uiso 0.516(16) 1 calc R U P A 1
C4A C -0.249(3) -0.132(3) 0.905(3) 0.089(5) Uani 0.516(16) 1 d G . P A 1
H4A H -0.246428 -0.126690 0.990760 0.106 Uiso 0.516(16) 1 calc R U P A 1
C3A C -0.195(3) -0.087(3) 0.831(4) 0.089(5) Uani 0.516(16) 1 d G . P A 1
O8B O -0.402(4) -0.311(4) 0.751(4) 0.097(11) Uani 0.484(16) 1 d D . P A 2
O9B O -0.397(2) -0.238(3) 0.932(4) 0.099(7) Uani 0.484(16) 1 d D . P A 2
C4B C -0.247(4) -0.137(5) 0.578(6) 0.089(5) Uani 0.484(16) 1 d . . P A 2
H4B H -0.237469 -0.135356 0.492859 0.106 Uiso 0.484(16) 1 calc R U P A 2
C5B C -0.302(4) -0.193(5) 0.636(6) 0.089(5) Uani 0.484(16) 1 d . . P A 2
H5B H -0.333323 -0.232421 0.586118 0.106 Uiso 0.484(16) 1 calc R U P A 2
C6B C -0.316(4) -0.196(5) 0.763(5) 0.089(5) Uani 0.484(16) 1 d D . P A 2
C7B C -0.378(2) -0.253(3) 0.825(4) 0.097(7) Uani 0.484(16) 1 d D . P A 2
C10B C -0.265(4) -0.155(5) 0.851(6) 0.089(5) Uani 0.484(16) 1 d . . P A 2
H10B H -0.268483 -0.163433 0.937003 0.106 Uiso 0.484(16) 1 calc R U P A 2
C1 C 0.000000 0.210(3) 1.250000 0.111(11) Uani 1 2 d DS TU P . .
H1 H 0.000000 0.144586 1.249999 0.133 Uiso 1 2 calc R U P . .
O2 O 0.000(3) 0.243(3) 1.148(2) 0.111(11) Uani 0.5 1 d D U P . .

loop_
_atom_site_aniso_label
_atom_site_aniso_U_11
_atom_site_aniso_U_22
_atom_site_aniso_U_33
_atom_site_aniso_U_23
_atom_site_aniso_U_13
_atom_site_aniso_U_12
Zn1 0.054(3) 0.069(4) 0.052(3) 0.000 -0.005(2) 0.000
Zn2 0.071(5) 0.088(5) 0.059(4) -0.006(4) -0.005(4) 0.011(4)
Zn3 0.087(3) 0.119(4) 0.057(3) 0.005(2) 0.000(2) -0.007(2)
O1 0.063(8) 0.081(11) 0.063(9) -0.006(7) -0.002(6) -0.001(7)
N1 0.062(7) 0.061(10) 0.059(6) 0.000(6) -0.001(4) 0.002(7)
N2B 0.09(2) 0.12(4) 0.061(6) 0.005(8) -0.006(6) -0.04(3)
C3B 0.091(6) 0.112(9) 0.063(5) -0.001(3) 0.001(3) -0.036(7)
C11B 0.091(6) 0.112(9) 0.063(5) -0.001(3) 0.001(3) -0.036(7)
N12B 0.047(11) 0.026(18) 0.060(5) -0.006(6) 0.006(5) 0.026(13)
O8A 0.10(2) 0.126(15) 0.066(6) 0.000(7) 0.000(7) -0.047(16)
O9A 0.096(11) 0.136(16) 0.064(6) 0.000(7) -0.001(4) -0.047(11)
N2A 0.084(13) 0.108(17) 0.062(6) -0.007(6) 0.006(5) -0.030(15)
N12A 0.046(10) 0.035(17) 0.060(5) 0.004(6) -0.005(5) 0.023(12)
C7A 0.099(9) 0.128(12) 0.064(6) 0.001(6) -0.001(4) -0.047(10)
C11A 0.063(4) 0.064(5) 0.063(4) 0.0000(11) 0.0000(11) 0.0002(11)
C10A 0.091(6) 0.112(9) 0.063(5) -0.001(3) 0.001(3) -0.036(7)
C6A 0.091(6) 0.112(9) 0.063(5) -0.001(3) 0.001(3) -0.036(7)
C5A 0.091(6) 0.112(9) 0.063(5) -0.001(3) 0.001(3) -0.036(7)
C4A 0.091(6) 0.112(9) 0.063(5) -0.001(3) 0.001(3) -0.036(7)
C3A 0.091(6) 0.112(9) 0.063(5) -0.001(3) 0.001(3) -0.036(7)
O8B 0.10(2) 0.126(15) 0.066(6) 0.000(7) 0.000(7) -0.047(16)
O9B 0.096(11) 0.136(16) 0.064(6) 0.000(7) -0.001(4) -0.047(11)
C4B 0.091(6) 0.112(9) 0.063(5) -0.001(3) 0.001(3) -0.036(7)
C5B 0.091(6) 0.112(9) 0.063(5) -0.001(3) 0.001(3) -0.036(7)
C6B 0.091(6) 0.112(9) 0.063(5) -0.001(3) 0.001(3) -0.036(7)
C7B 0.099(9) 0.128(12) 0.064(6) 0.001(6) -0.001(4) -0.047(10)
C10B 0.091(6) 0.112(9) 0.063(5) -0.001(3) 0.001(3) -0.036(7)
C1 0.111(11) 0.111(11) 0.111(11) 0.000 0.0006(11) 0.000
O2 0.111(11) 0.111(11) 0.111(11) 0.0000(11) 0.0005(11) 0.0000(11)

loop_
_atom_type_symbol
_atom_type_description
_atom_type_scat_dispersion_real
_atom_type_scat_dispersion_imag
_atom_type_scat_source
C C 0.0033 0.0016 'International Tables Vol C Tables 4.2.6.8 and 6.1.1.4'
H H 0.0000 0.0000 'International Tables Vol C Tables 4.2.6.8 and 6.1.1.4'
N N 0.0061 0.0033 'International Tables Vol C Tables 4.2.6.8 and 6.1.1.4'
O O 0.0106 0.0060 'International Tables Vol C Tables 4.2.6.8 and 6.1.1.4'
Zn Zn 0.2839 1.4301 'International Tables Vol C Tables 4.2.6.8 and 6.1.1.4'

loop_
_geom_angle_atom_site_label_1
_geom_angle_atom_site_label_2
_geom_angle_atom_site_label_3
_geom_angle
_geom_angle_site_symmetry_1
_geom_angle_site_symmetry_3
O1 Zn1 O1 167.5(10) . 2_556
O1 Zn1 N1 86.1(7) . 2_556
O1 Zn1 N1 85.6(7) 2_556 2_556
O1 Zn1 N1 86.1(7) 2_556 .
O1 Zn1 N1 85.6(7) . .
N1 Zn1 N1 96.9(10) . 2_556
O8A Zn1 O1 95.3(14) 4_456 2_556
O8A Zn1 O1 94.2(13) 3 2_556
O8A Zn1 O1 94.2(13) 4_456 .
O8A Zn1 O1 95.3(14) 3 .
O8A Zn1 N1 172(2) 3 .
O8A Zn1 N1 172(2) 4_456 2_556
O8A Zn1 N1 91(2) 3 2_556
O8A Zn1 N1 91(2) 4_456 .
O8A Zn1 O8A 81(5) 3 4_456
O8A Zn1 O8B 10(4) 4_456 4_456
O8A Zn1 O8B 10(4) 3 3
O8A Zn1 O8B 91.5(14) 4_456 3
O8A Zn1 O8B 91.5(14) 3 4_456
O8B Zn1 O1 94.3(12) 4_456 .
O8B Zn1 O1 93.6(13) 3 .
O8B Zn1 N1 178(2) 3 .
O8B Zn1 N1 81(2) 4_456 .
O1 Zn2 O9A 104.0(13) . 4_456
O1 Zn2 O9B 104.1(14) . 3
O9A Zn2 O9B 115.5(18) 4_456 3
O2 Zn2 O1 125.0(13) . .
O2 Zn2 O9A 103.9(17) . 4_456
O2 Zn2 O9B 105.1(18) . 3
O1 Zn3 Zn3 44.7(5) 5_557 5_557
O1 Zn3 Zn3 44.8(5) . 5_557
O1 Zn3 O1 89.6(8) . 5_557
O1 Zn3 N12B 106.4(8) . .
O1 Zn3 N12B 111.7(13) 5_557 .
O1 Zn3 N12A 113.9(14) . 6_556
O1 Zn3 N12A 104.9(12) 5_557 6_556
N2B Zn3 O1 123(5) 6_556 .
N2B Zn3 N12B 119(5) 6_556 .
N2A Zn3 Zn3 118.8(18) . 5_557
N2A Zn3 O1 122(2) . 5_557
N2A Zn3 O1 98.9(15) . .
N2A Zn3 N12A 123(2) . 6_556
N12A Zn3 Zn3 117.8(11) 6_556 5_557
Zn2 O1 Zn1 102.6(8) . .
Zn3 O1 Zn1 113.8(8) 5_557 .
Zn3 O1 Zn1 113.4(8) . .
Zn3 O1 Zn2 119.1(9) 5_557 .
Zn3 O1 Zn2 118.1(9) . .
Zn3 O1 Zn3 90.4(8) . 5_557
N2B N1 Zn1 119.0(15) . .
N2B N1 N12B 108.0 . .
N12B N1 Zn1 132.7(15) . .
N2A N1 Zn1 119(3) . .
N2A N1 N12A 108(3) . .
N12A N1 Zn1 132(2) . .
N1 N2B Zn3 115(2) . 6
N1 N2B C3B 108.0 . .
C11B C3B N2B 108.0 . .
C4B C3B N2B 124(4) . .
C4B C3B C11B 125(4) . .
N12B C11B C3B 108.0 . .
C10B C11B C3B 123(4) . .
C10B C11B N12B 129(4) . .
N1 N12B Zn3 101.7(16) . .
C11B N12B Zn3 149.6(17) . .
C11B N12B N1 108.0 . .
C7A O8A Zn1 144(4) . 3_445
C7A O9A Zn2 120(3) . 4_446
N1 N2A Zn3 118(4) . .
N1 N2A C3A 110(4) . .
C3A N2A Zn3 125(4) . .
N1 N12A Zn3 104(2) . 6
C11A N12A Zn3 149(3) . 6
C11A N12A N1 107(3) . .
O8A C7A O9A 123(4) . .
O8A C7A C6A 123(4) . .
O9A C7A C6A 114(3) . .
N12A C11A C10A 131(3) . .
N12A C11A C3A 109(3) . .
C10A C11A C3A 120.0 . .
C6A C10A C11A 120.0 . .
C10A C6A C7A 126(3) . .
C5A C6A C7A 114(3) . .
C5A C6A C10A 120.0 . .
C6A C5A C4A 120.0 . .
C5A C4A C3A 120.0 . .
N2A C3A C11A 104(3) . .
N2A C3A C4A 135(3) . .
C4A C3A C11A 120.0 . .
C5B C4B C3B 109(5) . .
C4B C5B C6B 126(6) . .
C5B C6B C7B 126(5) . .
C5B C6B C10B 124(5) . .
C10B C6B C7B 110(5) . .
O8B C7B O9B 131(3) . .
O8B C7B C6B 108(4) . .
O9B C7B C6B 121(4) . .
C11B C10B C6B 111(4) . .
O2 C1 O2 134(6) 2_557 .
C1 O2 Zn2 141(3) . .

loop_
_geom_bond_atom_site_label_1
_geom_bond_atom_site_label_2
_geom_bond_distance
_geom_bond_site_symmetry_2
Zn1 O1 2.103(17) 2_556
Zn1 O1 2.103(17) .
Zn1 N1 2.237(18) 2_556
Zn1 N1 2.237(19) .
Zn1 O8A 1.94(4) 4_456
Zn1 O8A 1.94(4) 3
Zn1 O8B 2.09(5) 4_456
Zn1 O8B 2.09(5) 3
Zn2 O1 1.968(19) .
Zn2 O9A 1.98(4) 4_456
Zn2 O9B 2.00(4) 3
Zn2 O2 1.70(3) .
Zn3 Zn3 2.757(7) 5_557
Zn3 O1 1.940(17) .
Zn3 O1 1.944(18) 5_557
Zn3 N2B 1.85(5) 6_556
Zn3 N12B 2.08(3) .
Zn3 N2A 1.90(5) .
Zn3 N12A 2.09(4) 6_556
N1 N2B 1.4200 .
N1 N12B 1.4200 .
N1 N2A 1.28(5) .
N1 N12A 1.39(4) .
N2B C3B 1.4200 .
C3B C11B 1.4200 .
C3B C4B 1.42(6) .
C11B N12B 1.4200 .
C11B C10B 1.41(6) .
O8A C7A 1.250(11) .
O9A C7A 1.252(11) .
N2A C3A 1.37(5) .
N12A C11A 1.30(4) .
C7A C6A 1.50(2) .
C11A C10A 1.3900 .
C11A C3A 1.3900 .
C10A C6A 1.3900 .
C6A C5A 1.3900 .
C5A C4A 1.3900 .
C4A C3A 1.3900 .
O8B C7B 1.241(15) .
O9B C7B 1.244(15) .
C4B C5B 1.39(8) .
C5B C6B 1.41(7) .
C6B C7B 1.49(2) .
C6B C10B 1.43(7) .
C1 O2 1.2201(11) .
C1 O2 1.2201(11) 2_557
